data_7056687
loop_
_publ_author_name
'Melekhova, Anna A.'
'Novikov, Alexander S.'
'Panikorovsky, Taras L.'
'Bokach, Nadezhda A.'
'Kukushkin, Vadim Yu.'

_publ_section_title
;
 Novel Family of Homoleptic Copper(I) Complexes Featuring Disubstituted
 Cyanamides: Combined Synthetic, Structural, and Theoretical Study
;
_journal_name_full 'New J. Chem.'
_journal_paper_doi 10.1039/C7NJ02798B
_journal_year 2017
_chemical_formula_moiety 'B F4, C12 H24 Cu N8'
_chemical_formula_sum 'C12 H24 B Cu F4 N8'
_chemical_formula_weight 430.74
_space_group_crystal_system tetragonal
_space_group_IT_number 122
_space_group_name_Hall 'I -4 2bw'
_space_group_name_H-M_alt 'I -4 2 d'
_symmetry_space_group_name_Hall 'I -4 2bw'
_symmetry_space_group_name_H-M 'I -4 2 d'
_atom_sites_solution_hydrogens difmap
_audit_creation_date 2017-10-05
_audit_creation_method
;
Olex2 1.2
(compiled 2017.08.10 svn.r3458 for OlexSys, GUI svn.r5381)
;
_audit_update_record
;
2017-10-05 deposited with the CCDC.
2017-10-16 downloaded from the CCDC.
;
_cell_angle_alpha 90
_cell_angle_beta 90
_cell_angle_gamma 90
_cell_formula_units_Z 8
_cell_length_a 12.4230(4)
_cell_length_b 12.4230(4)
_cell_length_c 26.376(2)
_cell_measurement_reflns_used 4633
_cell_measurement_temperature 100(2)
_cell_measurement_theta_max 32.3953
_cell_measurement_theta_min 2.7805
_cell_volume 4070.6(4)
_computing_cell_refinement
;
CrysAlisPro, Agilent Technologies,
Version 1.171.36.20 (release 27-06-2012 CrysAlis171 .NET)
(compiled Jul 11 2012,15:38:31)
;
_computing_data_collection
;
CrysAlisPro, Agilent Technologies,
Version 1.171.36.20 (release 27-06-2012 CrysAlis171 .NET)
(compiled Jul 11 2012,15:38:31)
;
_computing_data_reduction
;
CrysAlisPro, Agilent Technologies,
Version 1.171.36.20 (release 27-06-2012 CrysAlis171 .NET)
(compiled Jul 11 2012,15:38:31)
;
_computing_molecular_graphics 'Olex2 (Dolomanov et al., 2009)'
_computing_publication_material 'Olex2 (Dolomanov et al., 2009)'
_computing_structure_refinement 'ShelXL (Sheldrick, 2015)'
_diffrn_ambient_temperature 100(2)
_diffrn_detector_area_resol_mean 16.2096
_diffrn_measured_fraction_theta_full 0.999
_diffrn_measured_fraction_theta_max 0.997
_diffrn_measurement_details
;
#__ type_ start__ end____ width___ exp.time_
  1 omega  -52.00   34.00   1.0000   30.0000
omega____ theta____ kappa____ phi______ frames
    -      -25.5593   77.0000 -150.0000 86

#__ type_ start__ end____ width___ exp.time_
  2 omega  -28.00    4.00   1.0000   30.0000
omega____ theta____ kappa____ phi______ frames
    -      -25.5593  -77.0000 -120.0000 32

#__ type_ start__ end____ width___ exp.time_
  3 omega   15.00   71.00   1.0000   30.0000
omega____ theta____ kappa____ phi______ frames
    -       26.6531  -19.0000    0.0000 56

#__ type_ start__ end____ width___ exp.time_
  4 omega   -3.00   76.00   1.0000   30.0000
omega____ theta____ kappa____ phi______ frames
    -       26.6531   77.0000 -120.0000 79
;
_diffrn_measurement_device_type 'Xcalibur, Eos'
_diffrn_measurement_method '\w scans'
_diffrn_radiation_type MoK\a
_diffrn_radiation_wavelength 0.71073
_diffrn_reflns_av_R_equivalents 0.0246
_diffrn_reflns_av_unetI/netI 0.0174
_diffrn_reflns_Laue_measured_fraction_full 0.999
_diffrn_reflns_Laue_measured_fraction_max 0.997
_diffrn_reflns_limit_h_max 16
_diffrn_reflns_limit_h_min -15
_diffrn_reflns_limit_k_max 16
_diffrn_reflns_limit_k_min -16
_diffrn_reflns_limit_l_max 34
_diffrn_reflns_limit_l_min -30
_diffrn_reflns_number 9749
_diffrn_reflns_point_group_measured_fraction_full 0.999
_diffrn_reflns_point_group_measured_fraction_max 0.997
_diffrn_reflns_theta_full 25.242
_diffrn_reflns_theta_max 27.493
_diffrn_reflns_theta_min 2.786
_exptl_absorpt_coefficient_mu 1.121
_exptl_absorpt_correction_T_max 1.00000
_exptl_absorpt_correction_T_min 0.64470
_exptl_absorpt_correction_type multi-scan
_exptl_absorpt_process_details
;
CrysAlisPro, Agilent Technologies,
Version 1.171.36.20 (release 27-06-2012 CrysAlis171 .NET)
(compiled Jul 11 2012,15:38:31)
Empirical absorption correction using spherical harmonics,
 implemented in SCALE3 ABSPACK scaling algorithm.
;
_exptl_crystal_colour colorless
_exptl_crystal_density_diffrn 1.406
_exptl_crystal_description prism
_exptl_crystal_F_000 1776
_exptl_crystal_size_max 0.19
_exptl_crystal_size_mid 0.17
_exptl_crystal_size_min 0.14
_refine_diff_density_max 0.192
_refine_diff_density_min -0.178
_refine_diff_density_rms 0.037
_refine_ls_abs_structure_details
;
 Flack x determined using 803 quotients [(I+)-(I-)]/[(I+)+(I-)]
 (Parsons, Flack and Wagner, Acta Cryst. B69 (2013) 249-259).
;
_refine_ls_abs_structure_Flack -0.016(5)
_refine_ls_extinction_method none
_refine_ls_goodness_of_fit_ref 1.142
_refine_ls_hydrogen_treatment refall
_refine_ls_matrix_type full
_refine_ls_number_parameters 167
_refine_ls_number_reflns 2340
_refine_ls_number_restraints 0
_refine_ls_restrained_S_all 1.142
_refine_ls_R_factor_all 0.0274
_refine_ls_R_factor_gt 0.0218
_refine_ls_shift/su_max 0.000
_refine_ls_shift/su_mean 0.000
_refine_ls_structure_factor_coef Fsqd
_refine_ls_weighting_details 'w=1/[\s^2^(Fo^2^)+(0.0265P)^2^+0.5313P] where P=(Fo^2^+2Fc^2^)/3'
_refine_ls_weighting_scheme calc
_refine_ls_wR_factor_gt 0.0528
_refine_ls_wR_factor_ref 0.0557
_reflns_Friedel_coverage 0.794
_reflns_Friedel_fraction_full 1.000
_reflns_Friedel_fraction_max 0.996
_reflns_number_gt 2033
_reflns_number_total 2340
_reflns_threshold_expression 'I > 2\s(I)'
_cod_data_source_file c7nj02798b2.cif
_cod_data_source_block 1
_cod_database_code 7056687
_shelx_shelxl_version_number 2014/7
_shelx_space_group_comment
;
The symmetry employed for this shelxl refinement is uniquely defined
by the following loop, which should always be used as a source of
symmetry information in preference to the above space-group names.
They are only intended as comments.
;
_shelx_estimated_absorpt_t_max 0.859
_shelx_estimated_absorpt_t_min 0.815
_olex2_refinement_description
;
;
_olex2_submission_special_instructions 'No special instructions were received'

loop_
_space_group_symop_operation_xyz
'x, y, z'
'y, -x, -z'
'-x, -y, z'
'-y, x, -z'
'x, -y+1/2, -z+1/4'
'-x, y+1/2, -z+1/4'
'-y, -x+1/2, z+1/4'
'y, x+1/2, z+1/4'
'x+1/2, y+1/2, z+1/2'
'y+1/2, -x+1/2, -z+1/2'
'-x+1/2, -y+1/2, z+1/2'
'-y+1/2, x+1/2, -z+1/2'
'x+1/2, -y+1, -z+3/4'
'-x+1/2, y+1, -z+3/4'
'-y+1/2, -x+1, z+3/4'
'y+1/2, x+1, z+3/4'

loop_
_atom_site_label
_atom_site_type_symbol
_atom_site_fract_x
_atom_site_fract_y
_atom_site_fract_z
_atom_site_U_iso_or_equiv
_atom_site_adp_type
_atom_site_occupancy
_atom_site_site_symmetry_order
_atom_site_calc_flag
_atom_site_refinement_flags_posn
_atom_site_refinement_flags_adp
_atom_site_refinement_flags_occupancy
B1 B 0.5034(4) 0.2500 0.1250 0.0211(6) Uani 1 2 d S T P
F1 F 0.56778(12) 0.31077(11) 0.09287(6) 0.0359(4) Uani 1 1 d . . .
F2 F 0.43946(13) 0.18260(12) 0.09594(6) 0.0416(4) Uani 1 1 d . . .
C1 C -0.15719(18) 0.08621(17) 0.07375(8) 0.0220(4) Uani 1 1 d . . .
C4 C 0.15847(17) 0.40670(16) 0.07116(8) 0.0196(4) Uani 1 1 d . . .
C2 C -0.3428(2) 0.0493(2) 0.05489(10) 0.0280(5) Uani 1 1 d . . .
H2A H -0.376(2) 0.030(2) 0.0216(12) 0.054(9) Uiso 1 1 d . . .
H2B H -0.355(3) 0.122(3) 0.0607(13) 0.062(12) Uiso 1 1 d . . .
H2C H -0.380(2) 0.014(3) 0.0799(9) 0.041(7) Uiso 1 1 d . . .
C5 C 0.19683(18) 0.58403(18) 0.04011(9) 0.0240(5) Uani 1 1 d . . .
H5A H 0.247(3) 0.637(2) 0.0477(9) 0.043(8) Uiso 1 1 d . . .
H5B H 0.124(2) 0.599(2) 0.0559(10) 0.030(7) Uiso 1 1 d . . .
H5C H 0.1953(17) 0.5862(18) 0.0012(9) 0.016(5) Uiso 1 1 d . . .
C3 C -0.2009(2) -0.09330(18) 0.04666(10) 0.0260(5) Uani 1 1 d . . .
H3A H -0.125(2) -0.110(2) 0.0529(11) 0.036(8) Uiso 1 1 d . . .
H3B H -0.216(2) -0.114(2) 0.0138(10) 0.036(7) Uiso 1 1 d . . .
H3C H -0.239(2) -0.141(2) 0.0704(9) 0.047(8) Uiso 1 1 d . . .
C6 C 0.34034(19) 0.44340(19) 0.04636(10) 0.0260(5) Uani 1 1 d . . .
H6A H 0.346(3) 0.436(2) 0.0125(13) 0.050(9) Uiso 1 1 d . . .
H6B H 0.354(2) 0.374(2) 0.0601(11) 0.036(8) Uiso 1 1 d . . .
H6C H 0.390(2) 0.491(3) 0.0592(9) 0.042(7) Uiso 1 1 d . . .
Cu1 Cu -0.00090(4) 0.2500 0.1250 0.01828(11) Uani 1 2 d S T P
N1 N -0.09475(14) 0.14777(14) 0.08757(8) 0.0258(4) Uani 1 1 d . . .
N3 N 0.09528(14) 0.34374(14) 0.08287(7) 0.0254(4) Uani 1 1 d . . .
N2 N -0.22887(16) 0.01836(15) 0.05648(8) 0.0280(5) Uani 1 1 d . . .
N4 N 0.23132(15) 0.47934(13) 0.05947(7) 0.0206(4) Uani 1 1 d . . .

loop_
_atom_site_aniso_label
_atom_site_aniso_U_11
_atom_site_aniso_U_22
_atom_site_aniso_U_33
_atom_site_aniso_U_23
_atom_site_aniso_U_13
_atom_site_aniso_U_12
B1 0.0200(15) 0.0214(15) 0.0218(13) 0.0026(13) 0.000 0.000
F1 0.0373(8) 0.0353(8) 0.0349(8) 0.0077(6) 0.0105(6) -0.0069(6)
F2 0.0431(9) 0.0419(9) 0.0399(8) -0.0015(7) -0.0144(7) -0.0151(7)
C1 0.0224(10) 0.0241(10) 0.0196(10) -0.0001(8) 0.0009(9) 0.0006(9)
C4 0.0204(10) 0.0207(10) 0.0177(10) 0.0026(8) 0.0009(8) 0.0028(8)
C2 0.0192(11) 0.0264(12) 0.0384(14) -0.0027(11) -0.0009(10) 0.0015(9)
C5 0.0233(11) 0.0163(10) 0.0324(13) 0.0051(10) 0.0027(10) 0.0035(9)
C3 0.0233(11) 0.0224(12) 0.0324(13) -0.0061(10) -0.0037(10) 0.0018(9)
C6 0.0178(10) 0.0246(12) 0.0355(14) 0.0057(10) 0.0041(10) 0.0042(9)
Cu1 0.01596(17) 0.01630(18) 0.02260(17) 0.00168(13) 0.000 0.000
N1 0.0225(10) 0.0239(10) 0.0310(10) -0.0023(8) -0.0031(8) -0.0021(7)
N3 0.0210(9) 0.0234(9) 0.0316(11) 0.0058(8) 0.0035(8) 0.0012(7)
N2 0.0180(9) 0.0228(11) 0.0434(11) -0.0091(8) -0.0049(8) 0.0002(7)
N4 0.0167(8) 0.0170(10) 0.0279(9) 0.0059(7) 0.0053(7) 0.0025(6)

loop_
_atom_type_symbol
_atom_type_description
_atom_type_scat_dispersion_real
_atom_type_scat_dispersion_imag
_atom_type_scat_source
C C 0.0030 0.0020 'International Tables Vol C Tables 4.2.6.8 and 6.1.1.4'
H H 0.0000 0.0000 'International Tables Vol C Tables 4.2.6.8 and 6.1.1.4'
B B 0.0010 0.0010 'International Tables Vol C Tables 4.2.6.8 and 6.1.1.4'
Cu Cu 0.3200 1.2650 'International Tables Vol C Tables 4.2.6.8 and 6.1.1.4'
F F 0.0170 0.0100 'International Tables Vol C Tables 4.2.6.8 and 6.1.1.4'
N N 0.0060 0.0030 'International Tables Vol C Tables 4.2.6.8 and 6.1.1.4'

loop_
_geom_angle_atom_site_label_1
_geom_angle_atom_site_label_2
_geom_angle_atom_site_label_3
_geom_angle
_geom_angle_site_symmetry_1
_geom_angle_site_symmetry_3
F1 B1 F1 109.6(4) 5 .
F2 B1 F1 108.73(10) . .
F2 B1 F1 109.83(9) . 5
F2 B1 F1 108.74(10) 5 5
F2 B1 F1 109.84(9) 5 .
F2 B1 F2 110.1(4) 5 .
N1 C1 N2 177.8(3) . .
N3 C4 N4 178.0(3) . .
H2A C2 H2B 108(3) . .
H2A C2 H2C 108(2) . .
H2B C2 H2C 105(3) . .
N2 C2 H2A 111.0(17) . .
N2 C2 H2B 114(2) . .
N2 C2 H2C 109.9(17) . .
H5A C5 H5B 113(2) . .
H5A C5 H5C 102.1(19) . .
H5B C5 H5C 112.9(19) . .
N4 C5 H5A 110.9(17) . .
N4 C5 H5B 106.3(15) . .
N4 C5 H5C 112.2(13) . .
H3A C3 H3B 107(2) . .
H3A C3 H3C 103(2) . .
H3B C3 H3C 109(2) . .
N2 C3 H3A 113.5(17) . .
N2 C3 H3B 112.5(16) . .
N2 C3 H3C 110.6(16) . .
H6A C6 H6B 106(3) . .
H6A C6 H6C 112(2) . .
H6B C6 H6C 109(3) . .
N4 C6 H6A 109(2) . .
N4 C6 H6B 110.7(17) . .
N4 C6 H6C 109.5(18) . .
N1 Cu1 N1 108.13(10) . 5
N1 Cu1 N3 104.71(8) . 5
N1 Cu1 N3 116.46(9) . .
N1 Cu1 N3 104.71(8) 5 .
N1 Cu1 N3 116.47(9) 5 5
N3 Cu1 N3 106.83(10) . 5
C1 N1 Cu1 168.40(19) . .
C4 N3 Cu1 161.9(2) . .
C1 N2 C2 119.86(19) . .
C1 N2 C3 120.94(18) . .
C3 N2 C2 118.41(19) . .
C4 N4 C5 119.40(18) . .
C4 N4 C6 118.80(17) . .
C5 N4 C6 117.32(18) . .

loop_
_geom_bond_atom_site_label_1
_geom_bond_atom_site_label_2
_geom_bond_distance
_geom_bond_site_symmetry_2
B1 F1 1.389(3) .
B1 F1 1.389(3) 5
B1 F2 1.385(4) 5
B1 F2 1.385(4) .
C1 N1 1.149(3) .
C1 N2 1.308(3) .
C4 N3 1.150(3) .
C4 N4 1.315(3) .
C2 H2A 1.00(3) .
C2 H2B 0.93(4) .
C2 H2C 0.91(3) .
C2 N2 1.467(3) .
C5 H5A 0.93(3) .
C5 H5B 1.01(3) .
C5 H5C 1.03(2) .
C5 N4 1.461(3) .
C3 H3A 0.98(3) .
C3 H3B 0.92(3) .
C3 H3C 0.98(3) .
C3 N2 1.453(3) .
C6 H6A 0.90(3) .
C6 H6B 0.95(3) .
C6 H6C 0.92(3) .
C6 N4 1.467(3) .
Cu1 N1 1.9867(18) 5
Cu1 N1 1.9867(18) .
Cu1 N3 2.0045(18) .
Cu1 N3 2.0046(18) 5
